data_1516534
loop_
_publ_author_name
'Kodera, Masahito'
'Tsuji, Tomokazu'
'Yasunaga, Tomohiro'
'Kawahara, Yuka'
'Hirano, Tomoya'
'Hitomi, Yutaka'
'Nomura, Takashi'
'Ogura, Takashi'
'Kobayashi, Yoshio'
'Sajith, P. K.'
'Shiota, Yoshihito'
'Yoshizawa, Kazunari'

_publ_section_title
;
 Roles of carboxylate donors in O--O bond scission of peroxodi-iron(iii)
 to high-spin oxodi-iron(iv) with a new carboxylate-containing
 dinucleating ligand
;
_journal_issue 6
_journal_name_full 'Chemical Science'
_journal_page_first 2282
_journal_paper_doi 10.1039/c3sc51541a
_journal_volume 5
_journal_year 2014
_chemical_formula_moiety 'C30 H34 Fe2 N6 O7, 2(Cl O4), 3(H2 O)'
_chemical_formula_sum 'C30 H40 Cl2 Fe2 N6 O18'
_chemical_formula_weight 955.28
_space_group_IT_number 2
_symmetry_cell_setting triclinic
_symmetry_Int_Tables_number 2
_symmetry_space_group_name_Hall '-P 1'
_symmetry_space_group_name_H-M 'P -1'
_atom_sites_solution_hydrogens geom
_atom_sites_solution_primary direct
_atom_sites_solution_secondary difmap
_cell_angle_alpha 113.070(8)
_cell_angle_beta 100.094(7)
_cell_angle_gamma 90.982(6)
_cell_formula_units_Z 2
_cell_length_a 11.4730(4)
_cell_length_b 12.9171(4)
_cell_length_c 14.4931(4)
_cell_measurement_reflns_used 17772
_cell_measurement_temperature 93
_cell_measurement_theta_max 27.45
_cell_measurement_theta_min 3.02
_cell_volume 1936.74(17)
_computing_cell_refinement 'RAPID AUTO'
_computing_data_collection 'RAPID AUTO (Rigaku, ????)'
_computing_data_reduction 'RAPID AUTO'
_computing_molecular_graphics 'CrystalStructure 4.1'
_computing_publication_material 'CrystalStructure 4.1 (Rigaku, 2013)'
_computing_structure_refinement 'SHELXL97 (Sheldrick, 2008)'
_computing_structure_solution 'SIR2004 (Burla, et al., 2005)'
_diffrn_ambient_temperature 93
_diffrn_detector_area_resol_mean 10.000
_diffrn_measured_fraction_theta_full 0.989
_diffrn_measured_fraction_theta_max 0.989
_diffrn_measurement_device_type 'Rigaku R-AXIS RAPID'
_diffrn_measurement_method \w
_diffrn_radiation_type 'Mo K\a'
_diffrn_radiation_wavelength 0.71075
_diffrn_reflns_av_R_equivalents 0.0180
_diffrn_reflns_limit_h_max 14
_diffrn_reflns_limit_h_min -14
_diffrn_reflns_limit_k_max 16
_diffrn_reflns_limit_k_min -14
_diffrn_reflns_limit_l_max 18
_diffrn_reflns_limit_l_min -18
_diffrn_reflns_number 19147
_diffrn_reflns_theta_full 27.45
_diffrn_reflns_theta_max 27.45
_diffrn_reflns_theta_min 3.02
_diffrn_standards_number 0
_exptl_absorpt_coefficient_mu 0.970
_exptl_absorpt_correction_T_max 0.916
_exptl_absorpt_correction_T_min 0.736
_exptl_absorpt_correction_type multi-scan
_exptl_absorpt_process_details 'ABSCOR (Rigaku, 1995)'
_exptl_crystal_colour red
_exptl_crystal_density_diffrn 1.638
_exptl_crystal_density_method 'not measured'
_exptl_crystal_description block
_exptl_crystal_F_000 984.00
_exptl_crystal_size_max 0.286
_exptl_crystal_size_mid 0.151
_exptl_crystal_size_min 0.090
_refine_diff_density_max 0.50
_refine_diff_density_min -0.39
_refine_ls_extinction_method none
_refine_ls_goodness_of_fit_ref 1.060
_refine_ls_hydrogen_treatment mixed
_refine_ls_number_parameters 599
_refine_ls_number_reflns 8757
_refine_ls_number_restraints 0
_refine_ls_R_factor_gt 0.0281
_refine_ls_shift/su_max 0.001
_refine_ls_structure_factor_coef Fsqd
_refine_ls_weighting_details 'w = 1/[\s^2^(Fo^2^)+(0.0370P)^2^+1.3514P] where P=(Fo^2^+2Fc^2^)/3'
_refine_ls_weighting_scheme calc
_refine_ls_wR_factor_ref 0.0757
_reflns_number_gt 7854
_reflns_number_total 8757
_reflns_threshold_expression F^2^>2.0\s(F^2^)
_cod_data_source_file c3sc51541a2.cif
_cod_data_source_block DOSHISYA_perChlorate
_cod_original_cell_volume 1936.75(17)
_cod_database_code 1516534

loop_
_symmetry_equiv_pos_site_id
_symmetry_equiv_pos_as_xyz
1 +X,+Y,+Z
2 -X,-Y,-Z

loop_
_atom_site_label
_atom_site_type_symbol
_atom_site_fract_x
_atom_site_fract_y
_atom_site_fract_z
_atom_site_U_iso_or_equiv
_atom_site_adp_type
_atom_site_occupancy
_atom_site_symmetry_multiplicity
_atom_site_calc_flag
_atom_site_refinement_flags
Fe1 Fe 0.812106(19) 0.287435(18) 0.183206(16) 0.01126(6) Uani 1 2 d .
Fe2 Fe 0.614594(18) 0.112766(18) 0.238188(16) 0.01033(6) Uani 1 2 d .
Cl1 Cl 0.76767(4) -0.30482(4) 0.07362(3) 0.02320(9) Uani 1 2 d .
Cl2 Cl 0.75806(8) 0.18779(12) 0.63523(12) 0.0221(2) Uani 0.756(4) 2 d .
Cl2a Cl 0.7497(3) 0.2222(4) 0.6760(4) 0.0271(7) Uani 0.244(4) 2 d .
O1 O 0.71998(9) 0.20492(9) 0.22153(8) 0.0139(2) Uani 1 2 d .
O2 O 0.96508(10) 0.26345(10) 0.26249(9) 0.0165(2) Uani 1 2 d .
O3 O 1.16279(10) 0.27334(10) 0.29240(9) 0.0191(2) Uani 1 2 d .
O4 O 0.68430(10) 0.34115(11) 0.09693(9) 0.0159(2) Uani 1 2 d .
O5 O 0.59538(10) -0.01861(9) 0.10178(8) 0.0139(2) Uani 1 2 d .
O6 O 0.48917(10) -0.17698(10) -0.01066(8) 0.0173(2) Uani 1 2 d .
O7 O 0.46054(10) 0.16010(10) 0.17474(9) 0.0156(2) Uani 1 2 d .
O8 O 0.66378(13) -0.28832(13) 0.11950(12) 0.0354(3) Uani 1 2 d .
O9 O 0.87258(13) -0.27705(12) 0.15200(11) 0.0315(3) Uani 1 2 d .
O10 O 0.76926(16) -0.23651(15) 0.01646(14) 0.0448(4) Uani 1 2 d .
O11 O 0.76507(15) -0.42310(13) 0.00634(11) 0.0420(4) Uani 1 2 d .
O12 O 0.81037(17) 0.17612(16) 0.54945(14) 0.0297(5) Uani 0.756(4) 2 d .
O12a O 0.6902(10) 0.2318(7) 0.7534(8) 0.088(4) Uani 0.244(4) 2 d .
O13 O 0.8169(2) 0.1224(3) 0.6865(2) 0.0526(8) Uani 0.756(4) 2 d .
O13a O 0.8535(9) 0.1701(9) 0.6840(8) 0.058(3) Uani 0.244(4) 2 d .
O14 O 0.6345(3) 0.1496(5) 0.6011(5) 0.0424(12) Uani 0.756(4) 2 d .
O14a O 0.6624(15) 0.1452(14) 0.5824(13) 0.072(5) Uani 0.244(4) 2 d .
O15 O 0.7730(4) 0.3076(4) 0.7030(3) 0.0502(12) Uani 0.756(4) 2 d .
O15a O 0.7702(14) 0.3293(14) 0.6776(13) 0.060(5) Uani 0.244(4) 2 d .
O16 O 0.37957(12) 0.35263(11) 0.28154(10) 0.0214(2) Uani 1 2 d .
O17 O 0.36314(12) 0.51567(13) 0.19413(11) 0.0269(3) Uani 1 2 d .
O18 O 0.60467(13) 0.54234(12) 0.19271(11) 0.0240(3) Uani 1 2 d .
N1 N 0.94949(12) 0.36992(11) 0.13249(10) 0.0141(3) Uani 1 2 d .
N2 N 0.83982(12) 0.15941(11) 0.04219(10) 0.0134(2) Uani 1 2 d .
N3 N 0.83336(12) 0.46169(11) 0.29652(10) 0.0156(3) Uani 1 2 d .
N4 N 0.50408(12) -0.01884(11) 0.26136(10) 0.0135(3) Uani 1 2 d .
N5 N 0.74570(12) 0.03683(11) 0.30769(10) 0.0136(2) Uani 1 2 d .
N6 N 0.55754(12) 0.20313(11) 0.38270(10) 0.0138(3) Uani 1 2 d .
C1 C 1.06882(14) 0.34568(14) 0.17366(13) 0.0172(3) Uani 1 2 d .
C2 C 1.06666(14) 0.29060(13) 0.24952(12) 0.0147(3) Uani 1 2 d .
C3 C 0.92279(15) 0.31925(14) 0.01921(12) 0.0165(3) Uani 1 2 d .
C4 C 0.89687(14) 0.19295(14) -0.01705(12) 0.0149(3) Uani 1 2 d .
C5 C 0.92706(15) 0.11608(15) -0.10568(13) 0.0190(3) Uani 1 2 d .
C6 C 0.89507(15) 0.00165(15) -0.13543(13) 0.0193(3) Uani 1 2 d .
C7 C 0.83540(14) -0.03275(14) -0.07490(12) 0.0170(3) Uani 1 2 d .
C8 C 0.81002(14) 0.04840(13) 0.01344(12) 0.0153(3) Uani 1 2 d .
C9 C 0.93652(15) 0.49239(13) 0.17621(13) 0.0173(3) Uani 1 2 d .
C10 C 0.91486(14) 0.52874(13) 0.28355(12) 0.0160(3) Uani 1 2 d .
C11 C 0.96902(16) 0.62821(14) 0.36198(14) 0.0229(4) Uani 1 2 d .
C12 C 0.93669(17) 0.66125(15) 0.45671(14) 0.0255(4) Uani 1 2 d .
C13 C 0.84643(17) 0.59745(15) 0.46786(14) 0.0231(4) Uani 1 2 d .
C14 C 0.79412(15) 0.49803(14) 0.38544(13) 0.0182(3) Uani 1 2 d .
C15 C 0.68843(15) 0.43260(14) 0.39318(13) 0.0181(3) Uani 1 2 d .
C16 C 0.72054(15) 0.35584(14) 0.45013(13) 0.0181(3) Uani 1 2 d .
C17 C 0.60689(15) 0.30290(14) 0.45854(12) 0.0172(3) Uani 1 2 d .
C18 C 0.55147(16) 0.35774(14) 0.54061(13) 0.0201(3) Uani 1 2 d .
C19 C 0.44779(16) 0.30849(15) 0.54786(13) 0.0209(3) Uani 1 2 d .
C20 C 0.39943(15) 0.20504(15) 0.47183(13) 0.0196(3) Uani 1 2 d .
C21 C 0.45631(14) 0.15498(13) 0.39046(12) 0.0142(3) Uani 1 2 d .
C22 C 0.40598(14) 0.04299(14) 0.30573(12) 0.0154(3) Uani 1 2 d .
C23 C 0.46014(15) -0.11170(14) 0.16024(12) 0.0181(3) Uani 1 2 d .
C24 C 0.51953(14) -0.10233(13) 0.07743(12) 0.0134(3) Uani 1 2 d .
C25 C 0.57803(14) -0.05733(14) 0.33483(13) 0.0170(3) Uani 1 2 d .
C26 C 0.70915(14) -0.04444(13) 0.33521(12) 0.0145(3) Uani 1 2 d .
C27 C 0.78871(15) -0.10787(14) 0.36894(12) 0.0178(3) Uani 1 2 d .
C28 C 0.90950(15) -0.08419(15) 0.37791(13) 0.0194(3) Uani 1 2 d .
C29 C 0.94729(15) 0.00144(14) 0.35138(13) 0.0185(3) Uani 1 2 d .
C30 C 0.86345(14) 0.05891(14) 0.31552(12) 0.0161(3) Uani 1 2 d .
H1A H 1.12127 0.41726 0.20806 0.0206 Uiso 1 2 calc R
H1B H 1.10337 0.29504 0.11599 0.0206 Uiso 1 2 calc R
H2 H 0.6593(19) 0.4033(19) 0.1272(16) 0.0190 Uiso 1 2 d .
H3A H 0.9916 0.33603 -0.00711 0.0197 Uiso 1 2 calc R
H3B H 0.85313 0.35146 -0.00657 0.0197 Uiso 1 2 calc R
H4 H 0.633(2) 0.2957(19) 0.0687(17) 0.0190 Uiso 1 2 d .
H5 H 0.96885 0.14119 -0.14533 0.0228 Uiso 1 2 calc R
H6 H 0.91369 -0.05253 -0.19638 0.0231 Uiso 1 2 calc R
H7 H 0.81257 -0.11053 -0.09397 0.0204 Uiso 1 2 calc R
H8 H 0.77022 0.02501 0.05523 0.0184 Uiso 1 2 calc R
H9A H 0.86907 0.50948 0.13324 0.0208 Uiso 1 2 calc R
H9B H 1.00964 0.53482 0.17702 0.0208 Uiso 1 2 calc R
H10 H 0.615(2) 0.577(2) 0.1661(19) 0.0288 Uiso 1 2 d .
H11 H 1.02732 0.6732 0.3513 0.0275 Uiso 1 2 calc R
H12 H 0.97603 0.72676 0.51304 0.0306 Uiso 1 2 calc R
H13 H 0.82016 0.62094 0.531 0.0277 Uiso 1 2 calc R
H14 H 0.541(2) 0.537(2) 0.1915(18) 0.0288 Uiso 1 2 d .
H15A H 0.64425 0.38563 0.32323 0.0217 Uiso 1 2 calc R
H15B H 0.63463 0.4869 0.42858 0.0217 Uiso 1 2 calc R
H16A H 0.76818 0.29626 0.41234 0.0217 Uiso 1 2 calc R
H16B H 0.76832 0.40058 0.5192 0.0217 Uiso 1 2 calc R
H17 H 0.4699(19) 0.1597(18) 0.1199(17) 0.0187 Uiso 1 2 d .
H18 H 0.58521 0.42924 0.59171 0.0241 Uiso 1 2 calc R
H19 H 0.41019 0.34499 0.60413 0.0251 Uiso 1 2 calc R
H20 H 0.32848 0.16895 0.47533 0.0235 Uiso 1 2 calc R
H21 H 0.4367(19) 0.2200(19) 0.2047(17) 0.0187 Uiso 1 2 d .
H22A H 0.36284 -0.00221 0.33292 0.0185 Uiso 1 2 calc R
H22B H 0.34907 0.0553 0.25201 0.0185 Uiso 1 2 calc R
H23A H 0.37315 -0.11097 0.1406 0.0217 Uiso 1 2 calc R
H23B H 0.47502 -0.18481 0.16517 0.0217 Uiso 1 2 calc R
H24 H 0.370(2) 0.391(2) 0.2499(18) 0.0256 Uiso 1 2 d .
H25A H 0.55307 -0.13777 0.31673 0.0204 Uiso 1 2 calc R
H25B H 0.56399 -0.01303 0.40449 0.0204 Uiso 1 2 calc R
H26 H 0.312(2) 0.3283(19) 0.2809(17) 0.0256 Uiso 1 2 d .
H27 H 0.76077 -0.16672 0.38565 0.0213 Uiso 1 2 calc R
H28 H 0.96558 -0.12581 0.4018 0.0233 Uiso 1 2 calc R
H29 H 1.02965 0.02001 0.3579 0.0221 Uiso 1 2 calc R
H30 H 0.88926 0.11595 0.29563 0.0193 Uiso 1 2 calc R
H31 H 0.327(2) 0.573(2) 0.2278(19) 0.0322 Uiso 1 2 d .
H32 H 0.331(2) 0.491(2) 0.136(2) 0.0322 Uiso 1 2 d .

loop_
_atom_site_aniso_label
_atom_site_aniso_U_11
_atom_site_aniso_U_22
_atom_site_aniso_U_33
_atom_site_aniso_U_12
_atom_site_aniso_U_13
_atom_site_aniso_U_23
Fe1 0.01143(11) 0.01033(10) 0.01173(11) -0.00149(8) 0.00331(8) 0.00379(8)
Fe2 0.01059(11) 0.01012(10) 0.01052(11) -0.00042(8) 0.00301(8) 0.00406(8)
Cl1 0.0276(2) 0.0219(2) 0.0260(2) 0.00856(16) 0.01267(17) 0.01252(17)
Cl2 0.0133(3) 0.0293(5) 0.0300(6) 0.0001(3) 0.0015(3) 0.0197(5)
Cl2a 0.0230(11) 0.0281(18) 0.036(2) 0.0073(11) 0.0101(12) 0.0173(16)
O1 0.0139(5) 0.0132(5) 0.0143(5) -0.0026(4) 0.0049(4) 0.0044(4)
O2 0.0150(5) 0.0191(6) 0.0176(6) -0.0015(4) 0.0026(4) 0.0100(5)
O3 0.0148(6) 0.0249(6) 0.0170(6) 0.0019(5) 0.0021(4) 0.0084(5)
O4 0.0139(6) 0.0121(5) 0.0193(6) -0.0004(4) 0.0012(4) 0.0048(5)
O5 0.0153(5) 0.0124(5) 0.0131(5) -0.0017(4) 0.0034(4) 0.0040(4)
O6 0.0206(6) 0.0150(5) 0.0130(6) -0.0038(4) 0.0005(4) 0.0036(4)
O7 0.0160(6) 0.0176(6) 0.0153(6) 0.0041(4) 0.0046(4) 0.0080(5)
O8 0.0294(8) 0.0422(9) 0.0512(9) 0.0114(6) 0.0213(7) 0.0305(8)
O9 0.0307(7) 0.0275(7) 0.0310(8) -0.0025(6) 0.0063(6) 0.0064(6)
O10 0.0519(10) 0.0552(10) 0.0607(11) 0.0292(8) 0.0371(9) 0.0467(9)
O11 0.0559(10) 0.0278(8) 0.0253(8) 0.0148(7) -0.0096(7) -0.0003(6)
O12 0.0298(10) 0.0294(10) 0.0253(10) -0.0074(7) 0.0052(7) 0.0067(8)
O12a 0.100(8) 0.047(5) 0.110(8) -0.018(5) 0.087(7) -0.002(5)
O13 0.0229(12) 0.087(2) 0.0846(19) 0.0067(13) 0.0045(11) 0.0756(19)
O13a 0.042(5) 0.064(6) 0.097(7) 0.030(4) 0.022(5) 0.056(5)
O14 0.0147(10) 0.057(2) 0.077(3) -0.0025(11) 0.0007(13) 0.054(2)
O14a 0.117(15) 0.034(5) 0.034(6) -0.004(8) -0.042(9) 0.007(4)
O15 0.0334(16) 0.049(3) 0.0417(19) 0.0032(17) 0.0178(14) -0.0134(18)
O15a 0.025(4) 0.068(7) 0.099(11) -0.006(4) -0.006(5) 0.054(7)
O16 0.0164(6) 0.0227(6) 0.0260(7) 0.0028(5) 0.0046(5) 0.0106(5)
O17 0.0258(7) 0.0317(7) 0.0200(7) 0.0013(6) 0.0023(5) 0.0081(6)
O18 0.0222(7) 0.0215(7) 0.0321(7) 0.0039(5) 0.0095(6) 0.0129(6)
N1 0.0148(6) 0.0135(6) 0.0147(7) 0.0000(5) 0.0037(5) 0.0062(5)
N2 0.0141(6) 0.0138(6) 0.0130(6) 0.0010(5) 0.0046(5) 0.0053(5)
N3 0.0161(7) 0.0127(6) 0.0157(7) -0.0022(5) 0.0031(5) 0.0033(5)
N4 0.0140(6) 0.0145(6) 0.0132(6) 0.0006(5) 0.0039(5) 0.0063(5)
N5 0.0147(6) 0.0133(6) 0.0127(6) 0.0007(5) 0.0030(5) 0.0050(5)
N6 0.0155(6) 0.0146(6) 0.0124(6) 0.0019(5) 0.0039(5) 0.0061(5)
C1 0.0134(7) 0.0197(8) 0.0213(8) 0.0005(6) 0.0043(6) 0.0108(7)
C2 0.0158(7) 0.0120(7) 0.0123(7) 0.0009(6) 0.0025(6) 0.0008(6)
C3 0.0192(8) 0.0173(8) 0.0147(8) -0.0004(6) 0.0055(6) 0.0077(6)
C4 0.0143(7) 0.0173(8) 0.0143(7) -0.0001(6) 0.0029(6) 0.0075(6)
C5 0.0203(8) 0.0226(8) 0.0154(8) -0.0007(6) 0.0066(6) 0.0079(7)
C6 0.0207(8) 0.0203(8) 0.0135(8) 0.0006(6) 0.0056(6) 0.0024(6)
C7 0.0165(8) 0.0142(7) 0.0174(8) -0.0000(6) 0.0028(6) 0.0037(6)
C8 0.0141(7) 0.0161(7) 0.0167(8) 0.0001(6) 0.0047(6) 0.0068(6)
C9 0.0190(8) 0.0132(7) 0.0217(8) -0.0017(6) 0.0062(6) 0.0083(6)
C10 0.0142(7) 0.0134(7) 0.0196(8) 0.0001(6) 0.0031(6) 0.0060(6)
C11 0.0210(9) 0.0148(8) 0.0286(10) -0.0054(6) 0.0043(7) 0.0048(7)
C12 0.0248(9) 0.0164(8) 0.0251(9) -0.0052(7) 0.0001(7) -0.0001(7)
C13 0.0296(9) 0.0179(8) 0.0174(8) -0.0007(7) 0.0045(7) 0.0026(7)
C14 0.0203(8) 0.0150(7) 0.0182(8) 0.0020(6) 0.0030(6) 0.0059(6)
C15 0.0189(8) 0.0169(8) 0.0171(8) 0.0035(6) 0.0044(6) 0.0050(6)
C16 0.0196(8) 0.0171(8) 0.0151(8) 0.0005(6) 0.0013(6) 0.0048(6)
C17 0.0211(8) 0.0156(7) 0.0159(8) 0.0029(6) 0.0043(6) 0.0071(6)
C18 0.0277(9) 0.0173(8) 0.0145(8) 0.0037(7) 0.0065(6) 0.0045(6)
C19 0.0254(9) 0.0251(9) 0.0167(8) 0.0103(7) 0.0107(7) 0.0101(7)
C20 0.0182(8) 0.0253(9) 0.0202(8) 0.0055(7) 0.0094(6) 0.0118(7)
C21 0.0150(7) 0.0165(7) 0.0141(8) 0.0032(6) 0.0032(6) 0.0091(6)
C22 0.0126(7) 0.0181(8) 0.0169(8) -0.0000(6) 0.0047(6) 0.0077(6)
C23 0.0206(8) 0.0147(7) 0.0167(8) -0.0051(6) 0.0053(6) 0.0035(6)
C24 0.0131(7) 0.0132(7) 0.0145(8) 0.0014(6) 0.0011(5) 0.0068(6)
C25 0.0167(8) 0.0195(8) 0.0203(8) 0.0028(6) 0.0064(6) 0.0127(7)
C26 0.0160(8) 0.0154(7) 0.0118(7) 0.0010(6) 0.0045(6) 0.0044(6)
C27 0.0223(8) 0.0171(8) 0.0172(8) 0.0037(6) 0.0073(6) 0.0089(6)
C28 0.0205(8) 0.0210(8) 0.0176(8) 0.0070(6) 0.0035(6) 0.0086(7)
C29 0.0147(8) 0.0215(8) 0.0183(8) 0.0018(6) 0.0026(6) 0.0073(7)
C30 0.0158(8) 0.0162(7) 0.0161(8) -0.0008(6) 0.0033(6) 0.0065(6)

loop_
_atom_type_symbol
_atom_type_description
_atom_type_scat_dispersion_real
_atom_type_scat_dispersion_imag
_atom_type_scat_source
C C 0.0033 0.0016
;
International Tables for Crystallography
(1992, Vol. C, Tables 4.2.6.8 and 6.1.1.4)
;
H H 0.0000 0.0000
;
International Tables for Crystallography
(1992, Vol. C, Table 6.1.1.4)
;
Cl Cl 0.1484 0.1585
;
International Tables for Crystallography
(1992, Vol. C, Tables 4.2.6.8 and 6.1.1.4)
;
Fe Fe 0.3463 0.8444
;
International Tables for Crystallography
(1992, Vol. C, Tables 4.2.6.8 and 6.1.1.4)
;
N N 0.0061 0.0033
;
International Tables for Crystallography
(1992, Vol. C, Tables 4.2.6.8 and 6.1.1.4)
;
O O 0.0106 0.0060
;
International Tables for Crystallography
(1992, Vol. C, Tables 4.2.6.8 and 6.1.1.4)
;

loop_
_geom_angle_atom_site_label_1
_geom_angle_atom_site_label_2
_geom_angle_atom_site_label_3
_geom_angle
_geom_angle_publ_flag
O1 Fe1 O2 94.30(6) yes
O1 Fe1 O4 100.31(5) yes
O1 Fe1 N1 170.64(5) yes
O1 Fe1 N2 99.54(5) yes
O1 Fe1 N3 108.27(5) yes
O2 Fe1 O4 165.23(6) yes
O2 Fe1 N1 78.56(6) yes
O2 Fe1 N2 92.18(5) yes
O2 Fe1 N3 87.63(5) yes
O4 Fe1 N1 87.14(6) yes
O4 Fe1 N2 87.59(5) yes
O4 Fe1 N3 85.72(5) yes
N1 Fe1 N2 74.94(5) yes
N1 Fe1 N3 77.72(5) yes
N2 Fe1 N3 152.13(6) yes
O1 Fe2 O5 99.55(5) yes
O1 Fe2 O7 98.66(6) yes
O1 Fe2 N4 171.59(5) yes
O1 Fe2 N5 94.73(6) yes
O1 Fe2 N6 108.72(5) yes
O5 Fe2 O7 85.36(5) yes
O5 Fe2 N4 78.13(5) yes
O5 Fe2 N5 91.99(5) yes
O5 Fe2 N6 151.03(5) yes
O7 Fe2 N4 89.25(5) yes
O7 Fe2 N5 166.60(6) yes
O7 Fe2 N6 84.28(5) yes
N4 Fe2 N5 77.35(6) yes
N4 Fe2 N6 74.76(5) yes
N5 Fe2 N6 91.89(5) yes
O8 Cl1 O9 109.52(9) yes
O8 Cl1 O10 109.91(11) yes
O8 Cl1 O11 109.24(10) yes
O9 Cl1 O10 110.76(10) yes
O9 Cl1 O11 107.66(9) yes
O10 Cl1 O11 109.72(10) yes
O12 Cl2 O13 109.34(17) yes
O12 Cl2 O14 109.6(3) yes
O12 Cl2 O15 107.3(2) yes
O13 Cl2 O14 110.0(3) yes
O13 Cl2 O15 110.7(2) yes
O14 Cl2 O15 109.8(3) yes
O12a Cl2a O13a 111.6(8) yes
O12a Cl2a O14a 102.0(9) yes
O12a Cl2a O15a 108.3(9) yes
O13a Cl2a O14a 109.0(8) yes
O13a Cl2a O15a 112.6(9) yes
O14a Cl2a O15a 112.9(11) yes
Fe1 O1 Fe2 170.43(6) yes
Fe1 O2 C2 121.75(13) yes
Fe2 O5 C24 120.81(11) yes
Fe1 N1 C1 108.06(12) yes
Fe1 N1 C3 106.66(10) yes
Fe1 N1 C9 106.37(11) yes
C1 N1 C3 111.42(13) yes
C1 N1 C9 111.05(11) yes
C3 N1 C9 112.93(15) yes
Fe1 N2 C4 117.36(10) yes
Fe1 N2 C8 123.49(13) yes
C4 N2 C8 119.03(14) yes
Fe1 N3 C10 113.53(10) yes
Fe1 N3 C14 125.59(12) yes
C10 N3 C14 119.13(12) yes
Fe2 N4 C22 103.81(11) yes
Fe2 N4 C23 107.94(12) yes
Fe2 N4 C25 109.09(10) yes
C22 N4 C23 111.99(12) yes
C22 N4 C25 110.75(14) yes
C23 N4 C25 112.80(13) yes
Fe2 N5 C26 118.29(11) yes
Fe2 N5 C30 122.46(14) yes
C26 N5 C30 118.89(16) yes
Fe2 N6 C17 127.39(13) yes
Fe2 N6 C21 113.68(9) yes
C17 N6 C21 118.74(14) yes
N1 C1 C2 113.40(15) yes
O2 C2 O3 124.56(19) yes
O2 C2 C1 117.43(15) yes
O3 C2 C1 117.99(16) yes
N1 C3 C4 108.55(16) yes
N2 C4 C3 115.30(13) yes
N2 C4 C5 121.87(16) yes
C3 C4 C5 122.82(18) yes
C4 C5 C6 118.80(19) yes
C5 C6 C7 119.29(15) yes
C6 C7 C8 118.79(16) yes
N2 C8 C7 122.21(18) yes
N1 C9 C10 109.99(16) yes
N3 C10 C9 115.60(12) yes
N3 C10 C11 122.19(17) yes
C9 C10 C11 122.07(17) yes
C10 C11 C12 118.82(18) yes
C11 C12 C13 119.05(14) yes
C12 C13 C14 119.47(18) yes
N3 C14 C13 120.85(18) yes
N3 C14 C15 118.91(12) yes
C13 C14 C15 120.17(17) yes
C14 C15 C16 114.32(15) yes
C15 C16 C17 108.42(14) yes
N6 C17 C16 118.60(15) yes
N6 C17 C18 120.78(16) yes
C16 C17 C18 120.57(13) yes
C17 C18 C19 120.16(14) yes
C18 C19 C20 118.90(17) yes
C19 C20 C21 118.84(17) yes
N6 C21 C20 122.51(13) yes
N6 C21 C22 117.01(14) yes
C20 C21 C22 120.48(15) yes
N4 C22 C21 109.45(12) yes
N4 C23 C24 112.47(14) yes
O5 C24 O6 124.06(18) yes
O5 C24 C23 118.38(12) yes
O6 C24 C23 117.56(15) yes
N4 C25 C26 112.51(17) yes
N5 C26 C25 116.43(16) yes
N5 C26 C27 121.82(16) yes
C25 C26 C27 121.61(18) yes
C26 C27 C28 119.11(19) yes
C27 C28 C29 118.97(18) yes
C28 C29 C30 118.98(16) yes
N5 C30 C29 122.19(19) yes
Fe1 O4 H2 116.8(15) no
Fe1 O4 H4 111(2) no
H2 O4 H4 111(2) no
Fe2 O7 H17 107.1(15) no
Fe2 O7 H21 120.7(15) no
H17 O7 H21 106(3) no
H24 O16 H26 106(3) no
H31 O17 H32 109(3) no
H10 O18 H14 108(3) no
N1 C1 H1A 108.892 no
N1 C1 H1B 108.890 no
C2 C1 H1A 108.889 no
C2 C1 H1B 108.889 no
H1A C1 H1B 107.725 no
N1 C3 H3A 109.978 no
N1 C3 H3B 109.984 no
C4 C3 H3A 109.980 no
C4 C3 H3B 109.987 no
H3A C3 H3B 108.359 no
C4 C5 H5 120.603 no
C6 C5 H5 120.600 no
C5 C6 H6 120.359 no
C7 C6 H6 120.352 no
C6 C7 H7 120.606 no
C8 C7 H7 120.607 no
N2 C8 H8 118.902 no
C7 C8 H8 118.890 no
N1 C9 H9A 109.671 no
N1 C9 H9B 109.665 no
C10 C9 H9A 109.662 no
C10 C9 H9B 109.661 no
H9A C9 H9B 108.164 no
C10 C11 H11 120.594 no
C12 C11 H11 120.591 no
C11 C12 H12 120.479 no
C13 C12 H12 120.467 no
C12 C13 H13 120.266 no
C14 C13 H13 120.266 no
C14 C15 H15A 108.679 no
C14 C15 H15B 108.677 no
C16 C15 H15A 108.671 no
C16 C15 H15B 108.675 no
H15A C15 H15B 107.618 no
C15 C16 H16A 110.007 no
C15 C16 H16B 110.007 no
C17 C16 H16A 110.013 no
C17 C16 H16B 110.019 no
H16A C16 H16B 108.376 no
C17 C18 H18 119.919 no
C19 C18 H18 119.917 no
C18 C19 H19 120.546 no
C20 C19 H19 120.555 no
C19 C20 H20 120.579 no
C21 C20 H20 120.585 no
N4 C22 H22A 109.784 no
N4 C22 H22B 109.774 no
C21 C22 H22A 109.784 no
C21 C22 H22B 109.786 no
H22A C22 H22B 108.242 no
N4 C23 H23A 109.101 no
N4 C23 H23B 109.103 no
C24 C23 H23A 109.110 no
C24 C23 H23B 109.102 no
H23A C23 H23B 107.847 no
N4 C25 H25A 109.094 no
N4 C25 H25B 109.102 no
C26 C25 H25A 109.091 no
C26 C25 H25B 109.097 no
H25A C25 H25B 107.835 no
C26 C27 H27 120.444 no
C28 C27 H27 120.445 no
C27 C28 H28 120.513 no
C29 C28 H28 120.520 no
C28 C29 H29 120.501 no
C30 C29 H29 120.520 no
N5 C30 H30 118.910 no
C29 C30 H30 118.903 no

loop_
_geom_bond_atom_site_label_1
_geom_bond_atom_site_label_2
_geom_bond_distance
_geom_bond_publ_flag
Fe1 O1 1.7869(13) yes
Fe1 O2 2.0217(12) yes
Fe1 O4 2.0657(14) yes
Fe1 N1 2.2632(16) yes
Fe1 N2 2.1471(13) yes
Fe1 N3 2.1833(12) yes
Fe2 O1 1.7932(13) yes
Fe2 O5 2.0105(10) yes
Fe2 O7 2.0619(12) yes
Fe2 N4 2.2656(16) yes
Fe2 N5 2.1291(15) yes
Fe2 N6 2.1837(14) yes
Cl1 O8 1.4435(17) yes
Cl1 O9 1.4333(14) yes
Cl1 O10 1.429(2) yes
Cl1 O11 1.4514(15) yes
Cl2 O12 1.430(3) yes
Cl2 O13 1.435(4) yes
Cl2 O14 1.427(4) yes
Cl2 O15 1.460(4) yes
Cl2a O12a 1.380(14) yes
Cl2a O13a 1.387(11) yes
Cl2a O14a 1.504(15) yes
Cl2a O15a 1.39(2) yes
O2 C2 1.277(2) yes
O3 C2 1.237(2) yes
O5 C24 1.270(2) yes
O6 C24 1.2445(16) yes
N1 C1 1.484(2) yes
N1 C3 1.481(2) yes
N1 C9 1.477(2) yes
N2 C4 1.354(3) yes
N2 C8 1.346(2) yes
N3 C10 1.350(2) yes
N3 C14 1.349(2) yes
N4 C22 1.483(2) yes
N4 C23 1.4776(17) yes
N4 C25 1.488(2) yes
N5 C26 1.345(3) yes
N5 C30 1.352(2) yes
N6 C17 1.3551(18) yes
N6 C21 1.351(2) yes
C1 C2 1.529(3) yes
C3 C4 1.511(2) yes
C4 C5 1.387(2) yes
C5 C6 1.390(3) yes
C6 C7 1.393(3) yes
C7 C8 1.383(2) yes
C9 C10 1.506(3) yes
C10 C11 1.3819(19) yes
C11 C12 1.389(3) yes
C12 C13 1.383(3) yes
C13 C14 1.399(2) yes
C14 C15 1.511(3) yes
C15 C16 1.532(3) yes
C16 C17 1.508(3) yes
C17 C18 1.393(2) yes
C18 C19 1.379(3) yes
C19 C20 1.383(2) yes
C20 C21 1.386(2) yes
C21 C22 1.5049(19) yes
C23 C24 1.522(3) yes
C25 C26 1.510(2) yes
C26 C27 1.388(3) yes
C27 C28 1.386(2) yes
C28 C29 1.391(3) yes
C29 C30 1.378(3) yes
O4 H2 0.83(2) no
O4 H4 0.76(2) no
O7 H17 0.82(3) no
O7 H21 0.80(2) no
O16 H24 0.79(3) no
O16 H26 0.82(3) no
O17 H31 0.87(2) no
O17 H32 0.79(3) no
O18 H10 0.72(3) no
O18 H14 0.73(3) no
C1 H1A 0.990 no
C1 H1B 0.990 no
C3 H3A 0.990 no
C3 H3B 0.990 no
C5 H5 0.950 no
C6 H6 0.950 no
C7 H7 0.950 no
C8 H8 0.950 no
C9 H9A 0.990 no
C9 H9B 0.990 no
C11 H11 0.950 no
C12 H12 0.950 no
C13 H13 0.950 no
C15 H15A 0.990 no
C15 H15B 0.990 no
C16 H16A 0.990 no
C16 H16B 0.990 no
C18 H18 0.950 no
C19 H19 0.950 no
C20 H20 0.950 no
C22 H22A 0.990 no
C22 H22B 0.990 no
C23 H23A 0.990 no
C23 H23B 0.990 no
C25 H25A 0.990 no
C25 H25B 0.990 no
C27 H27 0.950 no
C28 H28 0.950 no
C29 H29 0.950 no
C30 H30 0.950 no

loop_
_geom_contact_atom_site_label_1
_geom_contact_atom_site_label_2
_geom_contact_distance
_geom_contact_publ_flag
_geom_contact_site_symmetry_2
Fe1 C15 3.4530(18) no .
Fe2 C16 3.4312(15) no .
O1 C8 3.2612(19) no .
O1 C14 3.5825(18) no .
O1 C15 3.0964(18) no .
O1 C16 3.1157(19) no .
O1 C30 3.075(2) no .
O2 C10 3.388(2) no .
O2 C30 3.276(3) no .
O4 C3 3.113(2) no .
O4 C4 3.382(2) no .
O4 C9 3.224(2) no .
O4 C10 3.5100(17) no .
O5 C8 3.218(2) no .
O5 C26 3.551(2) no .
O7 C21 3.162(2) no .
O7 C22 2.986(3) no .
O7 C23 3.434(2) no .
O7 C24 3.256(2) no .
N2 C1 3.2800(19) no .
N2 C2 3.4338(18) no .
N2 C6 2.772(2) no .
N3 C1 3.528(2) no .
N3 C2 3.489(2) no .
N3 C12 2.7714(19) no .
N3 C16 3.440(3) no .
N5 C28 2.773(2) no .
N6 C15 3.237(2) no .
N6 C19 2.780(2) no .
N6 C25 3.180(2) no .
N6 C26 3.551(2) no .
C1 C4 3.018(2) no .
C1 C10 3.070(2) no .
C2 C9 3.450(3) no .
C2 C10 3.469(2) no .
C4 C7 2.740(2) no .
C5 C8 2.739(3) no .
C10 C13 2.728(3) no .
C11 C14 2.746(3) no .
C13 C16 3.313(3) no .
C15 C18 3.273(3) no .
C17 C20 2.747(3) no .
C18 C21 2.7184(19) no .
C21 C25 2.986(2) no .
C22 C24 3.591(2) no .
C23 C26 3.316(2) no .
C24 C25 3.481(3) no .
C26 C29 2.735(2) no .
C27 C30 2.730(3) no .
Cl2a O17 3.562(4) no 2_666
O1 O6 3.4298(15) no 2_655
O3 O16 2.7269(19) no 1_655
O3 C6 3.3601(19) no 2_755
O3 C7 3.4558(18) no 2_755
O3 C13 3.234(2) no 2_766
O4 O6 2.6318(16) no 2_655
O4 O18 2.6859(19) no .
O4 C24 3.5976(18) no 2_655
O5 O5 3.5509(17) no 2_655
O5 O6 3.3642(19) no 2_655
O5 O10 3.429(2) no .
O6 O1 3.4298(15) no 2_655
O6 O4 2.6318(16) no 2_655
O6 O5 3.3642(19) no 2_655
O6 O7 2.630(2) no 2_655
O6 O8 3.247(2) no .
O6 O10 3.309(2) no .
O7 O6 2.630(2) no 2_655
O7 O16 2.6477(17) no .
O7 C7 3.5425(19) no 2_655
O7 C24 3.482(2) no 2_655
O8 O6 3.247(2) no .
O8 O18 2.897(3) no 1_545
O8 C23 3.259(2) no .
O8 C24 3.133(3) no .
O8 C26 3.4094(19) no .
O8 C27 3.467(2) no .
O9 O13a 3.478(9) no 2_756
O9 C5 3.395(3) no 2_755
O9 C9 3.215(3) no 1_545
O9 C27 3.367(2) no .
O9 C28 3.192(2) no .
O9 C29 3.5923(19) no .
O10 O5 3.429(2) no .
O10 O6 3.309(2) no .
O10 C1 3.445(3) no 2_755
O10 C5 3.590(2) no 2_755
O10 C7 3.503(3) no .
O10 C24 3.443(2) no .
O11 O17 2.7846(19) no 2_655
O11 C9 3.407(3) no 1_545
O12 N5 3.189(2) no .
O12 N6 3.552(2) no .
O12 C11 3.247(3) no 2_766
O12 C12 3.588(3) no 2_766
O12 C16 3.272(3) no .
O12 C17 3.258(3) no .
O12 C26 3.286(2) no .
O12 C27 3.547(2) no .
O12 C28 3.574(3) no 2_756
O12 C29 3.525(3) no .
O12 C30 3.300(3) no .
O12a O17 3.144(9) no 2_666
O12a N4 3.427(11) no 2_656
O12a C22 3.421(10) no 2_656
O12a C23 3.022(13) no 2_656
O12a C25 3.509(10) no 2_656
O13 C5 3.088(4) no 1_556
O13 C6 3.505(5) no 1_556
O13 C22 3.349(4) no 2_656
O13 C28 3.419(3) no 2_756
O13 C29 3.187(3) no 2_756
O13a O9 3.478(9) no 2_756
O13a C5 3.358(13) no 1_556
O13a C28 3.100(11) no 2_756
O13a C29 3.177(11) no 2_756
O14 N6 3.469(7) no .
O14 C17 3.360(8) no .
O14 C18 3.248(7) no .
O14 C19 3.196(6) no .
O14 C20 3.263(6) no .
O14 C21 3.389(6) no .
O14 C22 3.323(8) no 2_656
O14 C25 3.129(6) no 2_656
O14a N6 3.30(2) no .
O14a C17 3.21(2) no .
O14a C18 3.27(2) no .
O14a C19 3.368(19) no .
O14a C20 3.410(18) no .
O14a C21 3.366(18) no .
O14a C22 3.55(2) no 2_656
O14a C25 3.464(14) no .
O14a C25 3.53(2) no 2_656
O15 O17 2.853(5) no 2_666
O15 C11 3.442(5) no 2_766
O15 C18 3.402(5) no .
O15a O17 2.827(16) no 2_666
O15a C11 3.221(18) no 2_766
O15a C16 3.40(2) no .
O15a C17 3.279(17) no .
O15a C18 3.039(17) no .
O16 O3 2.7269(19) no 1_455
O16 O7 2.6477(17) no .
O16 O17 2.845(3) no .
O16 N6 3.369(2) no .
O16 C2 3.574(2) no 1_455
O16 C15 3.577(2) no .
O16 C17 3.578(2) no .
O16 C18 3.5907(19) no 2_666
O16 C21 3.540(3) no .
O17 Cl2a 3.562(4) no 2_666
O17 O11 2.7846(19) no 2_655
O17 O12a 3.144(9) no 2_666
O17 O15 2.853(5) no 2_666
O17 O15a 2.827(16) no 2_666
O17 O16 2.845(3) no .
O17 O18 2.791(2) no .
O17 C18 3.480(2) no 2_666
O18 O4 2.6859(19) no .
O18 O8 2.897(3) no 1_565
O18 O17 2.791(2) no .
O18 N3 3.189(2) no .
O18 C14 3.467(2) no .
N3 O18 3.189(2) no .
N4 O12a 3.427(11) no 2_656
N5 O12 3.189(2) no .
N6 O12 3.552(2) no .
N6 O14 3.469(7) no .
N6 O14a 3.30(2) no .
N6 O16 3.369(2) no .
C1 O10 3.445(3) no 2_755
C2 O16 3.574(2) no 1_655
C2 C6 3.549(2) no 2_755
C5 O9 3.395(3) no 2_755
C5 O10 3.590(2) no 2_755
C5 O13 3.088(4) no 1_554
C5 O13a 3.358(13) no 1_554
C6 O3 3.3601(19) no 2_755
C6 O13 3.505(5) no 1_554
C6 C2 3.549(2) no 2_755
C7 O3 3.4558(18) no 2_755
C7 O7 3.5425(19) no 2_655
C7 O10 3.503(3) no .
C9 O9 3.215(3) no 1_565
C9 O11 3.407(3) no 1_565
C11 O12 3.247(3) no 2_766
C11 O15 3.442(5) no 2_766
C11 O15a 3.221(18) no 2_766
C12 O12 3.588(3) no 2_766
C13 O3 3.234(2) no 2_766
C14 O18 3.467(2) no .
C15 O16 3.577(2) no .
C15 C19 3.573(3) no 2_666
C16 O12 3.272(3) no .
C16 O15a 3.40(2) no .
C17 O12 3.258(3) no .
C17 O14 3.360(8) no .
C17 O14a 3.21(2) no .
C17 O15a 3.279(17) no .
C17 O16 3.578(2) no .
C18 O14 3.248(7) no .
C18 O14a 3.27(2) no .
C18 O15 3.402(5) no .
C18 O15a 3.039(17) no .
C18 O16 3.5907(19) no 2_666
C18 O17 3.480(2) no 2_666
C19 O14 3.196(6) no .
C19 O14a 3.368(19) no .
C19 C15 3.573(3) no 2_666
C20 O14 3.263(6) no .
C20 O14a 3.410(18) no .
C21 O14 3.389(6) no .
C21 O14a 3.366(18) no .
C21 O16 3.540(3) no .
C22 O12a 3.421(10) no 2_656
C22 O13 3.349(4) no 2_656
C22 O14 3.323(8) no 2_656
C22 O14a 3.55(2) no 2_656
C23 O8 3.259(2) no .
C23 O12a 3.022(13) no 2_656
C24 O4 3.5976(18) no 2_655
C24 O7 3.482(2) no 2_655
C24 O8 3.133(3) no .
C24 O10 3.443(2) no .
C25 O12a 3.509(10) no 2_656
C25 O14 3.129(6) no 2_656
C25 O14a 3.464(14) no .
C25 O14a 3.53(2) no 2_656
C26 O8 3.4094(19) no .
C26 O12 3.286(2) no .
C27 O8 3.467(2) no .
C27 O9 3.367(2) no .
C27 O12 3.547(2) no .
C28 O9 3.192(2) no .
C28 O12 3.574(3) no 2_756
C28 O13 3.419(3) no 2_756
C28 O13a 3.100(11) no 2_756
C28 C28 3.578(2) no 2_756
C29 O9 3.5923(19) no .
C29 O12 3.525(3) no .
C29 O13 3.187(3) no 2_756
C29 O13a 3.177(11) no 2_756
C30 O12 3.300(3) no .
Fe1 H3B 3.2701 no .
Fe1 H8 3.1410 no .
Fe1 H9A 3.3026 no .
Fe1 H15A 2.9787 no .
Fe1 H16A 3.4040 no .
Fe1 H30 3.2765 no .
Fe2 H8 3.2981 no .
Fe2 H15A 3.2350 no .
Fe2 H16A 2.9501 no .
Fe2 H22B 3.1819 no .
Fe2 H25B 3.5091 no .
Fe2 H30 3.1103 no .
O1 H2 3.38(3) no .
O1 H4 2.93(3) no .
O1 H8 2.7722 no .
O1 H15A 2.4896 no .
O1 H16A 2.4960 no .
O1 H17 2.92(2) no .
O1 H21 3.23(2) no .
O1 H30 2.5610 no .
O2 H1A 3.0631 no .
O2 H1B 3.0049 no .
O2 H16A 3.3213 no .
O2 H30 2.3290 no .
O3 H1A 2.6046 no .
O3 H1B 2.6528 no .
O4 H3B 2.6807 no .
O4 H9A 2.8377 no .
O4 H15A 3.2185 no .
O4 H17 3.52(2) no .
O5 H8 2.3516 no .
O5 H17 2.69(2) no .
O5 H21 3.55(2) no .
O5 H23A 3.0274 no .
O5 H23B 3.0411 no .
O6 H23A 2.6271 no .
O6 H23B 2.6224 no .
O7 H4 3.52(3) no .
O7 H15A 3.2935 no .
O7 H22B 2.5205 no .
O7 H23A 3.4436 no .
N1 H2 3.36(2) no .
N2 H1B 3.2515 no .
N2 H3A 3.2133 no .
N2 H3B 2.8417 no .
N2 H4 2.97(2) no .
N2 H5 3.2487 no .
N2 H7 3.2410 no .
N3 H2 2.71(2) no .
N3 H4 3.523(19) no .
N3 H9A 2.7613 no .
N3 H9B 3.2290 no .
N3 H11 3.2433 no .
N3 H13 3.2428 no .
N3 H15A 2.5183 no .
N3 H15B 3.1677 no .
N3 H16A 3.3376 no .
N4 H21 3.55(3) no .
N5 H16A 3.0736 no .
N5 H25A 3.1859 no .
N5 H25B 2.9011 no .
N5 H27 3.2396 no .
N5 H29 3.2414 no .
N6 H15A 3.0170 no .
N6 H15B 3.5260 no .
N6 H16A 2.5697 no .
N6 H16B 3.2286 no .
N6 H17 3.58(2) no .
N6 H18 3.2411 no .
N6 H20 3.2504 no .
N6 H21 2.80(2) no .
N6 H22A 3.2059 no .
N6 H22B 2.8940 no .
N6 H25B 2.9311 no .
C1 H3A 2.5673 no .
C1 H3B 3.2933 no .
C1 H9A 3.2770 no .
C1 H9B 2.5313 no .
C2 H30 3.3436 no .
C3 H1A 3.0464 no .
C3 H1B 2.3885 no .
C3 H4 3.56(2) no .
C3 H5 2.7278 no .
C3 H9A 2.5250 no .
C3 H9B 2.8447 no .
C4 H1B 2.7145 no .
C4 H4 3.56(2) no .
C4 H6 3.2535 no .
C4 H8 3.1814 no .
C5 H1B 3.3909 no .
C5 H3A 2.6528 no .
C5 H3B 3.0199 no .
C5 H7 3.2647 no .
C6 H8 3.2446 no .
C7 H5 3.2652 no .
C8 H6 3.2520 no .
C9 H1A 2.3930 no .
C9 H1B 3.1518 no .
C9 H2 3.22(2) no .
C9 H3A 2.8221 no .
C9 H3B 2.5533 no .
C9 H11 2.7064 no .
C10 H1A 2.9443 no .
C10 H2 3.315(19) no .
C10 H12 3.2482 no .
C11 H1A 3.4954 no .
C11 H9A 3.0463 no .
C11 H9B 2.6041 no .
C11 H13 3.2508 no .
C13 H11 3.2516 no .
C13 H15A 3.2930 no .
C13 H15B 2.6509 no .
C13 H16B 3.0761 no .
C14 H2 3.50(2) no .
C14 H12 3.2648 no .
C14 H16A 2.8007 no .
C14 H16B 2.7443 no .
C15 H13 2.6833 no .
C15 H18 3.3127 no .
C16 H13 3.2645 no .
C16 H18 2.6763 no .
C17 H15A 2.6632 no .
C17 H15B 2.6019 no .
C17 H19 3.2639 no .
C17 H21 3.58(2) no .
C18 H15B 2.9902 no .
C18 H16A 3.2862 no .
C18 H16B 2.6363 no .
C18 H20 3.2430 no .
C20 H18 3.2397 no .
C20 H22A 2.6149 no .
C20 H22B 2.9516 no .
C20 H25B 3.3355 no .
C21 H19 3.2490 no .
C21 H21 3.09(3) no .
C21 H25B 2.5743 no .
C22 H20 2.6760 no .
C22 H21 3.21(3) no .
C22 H23A 2.3985 no .
C22 H23B 3.0633 no .
C22 H25A 2.9424 no .
C22 H25B 2.4095 no .
C23 H22A 2.7873 no .
C23 H22B 2.5468 no .
C23 H25A 2.4814 no .
C23 H25B 3.2417 no .
C24 H8 3.4145 no .
C24 H17 3.27(2) no .
C24 H22B 3.4937 no .
C25 H22A 2.5797 no .
C25 H22B 3.2942 no .
C25 H23A 3.1663 no .
C25 H23B 2.4281 no .
C25 H27 2.7038 no .
C26 H23B 3.2538 no .
C26 H28 3.2554 no .
C26 H30 3.1767 no .
C27 H25A 2.6550 no .
C27 H25B 2.9142 no .
C27 H29 3.2560 no .
C28 H30 3.2402 no .
C29 H27 3.2562 no .
C30 H8 3.5835 no .
C30 H16A 3.1376 no .
C30 H28 3.2481 no .
H1A H3A 2.9656 no .
H1A H9A 3.3163 no .
H1A H9B 2.1328 no .
H1A H11 3.4539 no .
H1B H3A 2.2515 no .
H1B H3B 3.3508 no .
H1B H5 3.5528 no .
H1B H9B 3.1357 no .
H2 H3B 3.1136 no .
H2 H9A 2.7199 no .
H2 H15A 2.9724 no .
H3A H5 2.5017 no .
H3A H9A 2.9449 no .
H3A H9B 2.8593 no .
H3B H4 3.1006 no .
H3B H5 3.1564 no .
H3B H9A 2.2185 no .
H3B H9B 3.0256 no .
H4 H9A 3.5602 no .
H4 H15A 3.3830 no .
H4 H17 2.92(4) no .
H4 H21 3.59(4) no .
H5 H6 2.3537 no .
H6 H7 2.3570 no .
H7 H8 2.3254 no .
H8 H30 3.2332 no .
H9A H11 3.2212 no .
H9B H11 2.4261 no .
H11 H12 2.3551 no .
H12 H13 2.3436 no .
H13 H15A 3.5869 no .
H13 H15B 2.5464 no .
H13 H16B 2.8302 no .
H15A H16A 2.3671 no .
H15A H16B 2.8764 no .
H15A H17 3.4921 no .
H15A H21 2.9510 no .
H15B H16A 2.8755 no .
H15B H16B 2.4127 no .
H15B H18 2.8812 no .
H16A H18 3.5570 no .
H16A H30 2.8395 no .
H16B H18 2.4800 no .
H17 H22B 3.2082 no .
H18 H19 2.3354 no .
H19 H20 2.3497 no .
H20 H22A 2.4581 no .
H20 H22B 3.0402 no .
H21 H22B 2.7053 no .
H22A H23A 2.6094 no .
H22A H23B 3.1365 no .
H22A H25A 2.8059 no .
H22A H25B 2.3889 no .
H22B H23A 2.1806 no .
H22B H23B 3.3202 no .
H22B H25B 3.3817 no .
H23A H25A 3.1252 no .
H23B H25A 2.0596 no .
H23B H25B 3.2628 no .
H25A H27 2.5110 no .
H25B H27 3.0096 no .
H27 H28 2.3502 no .
H28 H29 2.3556 no .
H29 H30 2.3195 no .
Cl1 H1B 3.3834 no 2_755
Cl1 H3A 3.0638 no 2_755
Cl1 H5 3.4123 no 2_755
Cl1 H9A 3.0367 no 1_545
Cl1 H10 3.09(3) no 1_545
Cl1 H32 3.05(2) no 2_655
Cl2 H11 2.9548 no 2_766
Cl2 H22A 2.9768 no 2_656
Cl2 H28 3.3659 no 2_756
Cl2 H31 3.23(2) no 2_666
Cl2a H11 3.0300 no 2_766
Cl2a H22A 3.0478 no 2_656
Cl2a H31 2.71(3) no 2_666
O2 H6 2.9710 no 2_755
O2 H12 3.1560 no 2_766
O2 H13 3.3234 no 2_766
O3 H6 2.6865 no 2_755
O3 H7 2.8877 no 2_755
O3 H12 3.4734 no 2_766
O3 H13 2.3516 no 2_766
O3 H21 3.57(2) no 1_655
O3 H22B 3.4922 no 1_655
O3 H24 3.07(3) no 1_655
O3 H26 1.91(3) no 1_655
O4 H10 2.98(3) no .
O4 H14 3.03(3) no .
O4 H23A 3.4988 no 2_655
O5 H17 2.95(2) no 2_655
O6 H2 3.04(2) no 2_655
O6 H4 1.88(2) no 2_655
O6 H17 1.82(3) no 2_655
O6 H21 2.93(3) no 2_655
O7 H7 3.1075 no 2_655
O7 H24 3.02(2) no .
O7 H26 2.90(2) no .
O8 H9A 3.5865 no 1_545
O8 H10 2.19(3) no 1_545
O8 H14 3.23(3) no 1_545
O8 H23B 2.6123 no .
O8 H25A 3.2507 no .
O8 H27 3.5031 no .
O9 H3A 2.7115 no 2_755
O9 H5 2.5464 no 2_755
O9 H9A 2.6615 no 1_545
O9 H9B 3.0218 no 1_545
O9 H10 3.55(3) no 1_545
O9 H11 3.4065 no 1_545
O9 H27 3.5982 no .
O9 H28 3.3307 no .
O10 H1B 2.5051 no 2_755
O10 H3A 3.0518 no 2_755
O10 H5 3.1837 no 2_755
O10 H7 2.7836 no .
O10 H8 3.1994 no .
O10 H17 3.49(2) no 2_655
O10 H32 3.21(2) no 2_655
O11 H1B 3.3628 no 2_755
O11 H3A 2.9884 no 2_755
O11 H3B 3.0456 no 1_545
O11 H9A 2.4670 no 1_545
O11 H10 3.12(3) no 1_545
O11 H31 3.15(2) no 2_655
O11 H32 2.00(2) no 2_655
O12 H11 2.4633 no 2_766
O12 H12 3.1564 no 2_766
O12 H16A 2.9490 no .
O12 H16B 3.1307 no .
O12 H25B 3.4688 no .
O12 H28 2.7036 no 2_756
O12a H3B 3.3747 no 1_556
O12a H22A 2.7374 no 2_656
O12a H23A 2.7482 no 2_656
O12a H23B 2.5804 no 2_656
O12a H25A 2.8673 no 2_656
O12a H31 2.44(3) no 2_666
O12a H32 3.34(3) no 2_666
O13 H5 2.6586 no 1_556
O13 H6 3.4128 no 1_556
O13 H11 3.4325 no 2_766
O13 H22A 2.4671 no 2_656
O13 H22B 3.4257 no 2_656
O13 H28 3.0046 no 2_756
O13 H29 2.5448 no 2_756
O13a H5 2.7576 no 1_556
O13a H11 2.6818 no 2_766
O13a H22A 3.1790 no 2_656
O13a H28 2.5636 no 2_756
O13a H29 2.7252 no 2_756
O14 H22A 2.4409 no 2_656
O14 H25A 2.6656 no 2_656
O14 H25B 2.7619 no .
O14 H25B 2.8270 no 2_656
O14 H31 3.43(2) no 2_666
O14a H22A 2.6230 no 2_656
O14a H25A 3.1027 no 2_656
O14a H25B 2.6215 no .
O14a H25B 3.1579 no 2_656
O14a H31 3.59(3) no 2_666
O15 H1A 3.3876 no 2_766
O15 H9B 2.9863 no 2_766
O15 H11 2.5881 no 2_766
O15 H16B 3.3171 no .
O15 H18 3.2550 no .
O15 H31 1.99(3) no 2_666
O15 H32 3.16(2) no 2_666
O15a H1A 3.1464 no 2_766
O15a H9B 2.9972 no 2_766
O15a H11 2.4300 no 2_766
O15a H16B 2.7858 no .
O15a H18 2.8550 no .
O15a H31 1.98(3) no 2_666
O15a H32 3.21(3) no 2_666
O16 H1A 3.2076 no 1_455
O16 H1B 3.4939 no 1_455
O16 H15A 2.9797 no .
O16 H15B 3.2949 no .
O16 H17 3.02(2) no .
O16 H18 2.6686 no 2_666
O16 H21 1.85(2) no .
O16 H31 3.27(3) no .
O16 H32 3.24(3) no .
O17 H1A 3.1038 no 1_455
O17 H10 3.12(3) no .
O17 H14 2.06(3) no .
O17 H18 2.8463 no 2_666
O17 H19 3.4061 no 2_666
O17 H24 2.07(3) no .
O17 H26 3.22(3) no .
O18 H2 1.85(2) no .
O18 H4 3.04(2) no .
O18 H9A 3.2862 no .
O18 H15A 3.2578 no .
O18 H19 2.7646 no 2_666
O18 H31 3.32(3) no .
O18 H32 3.09(2) no .
N2 H23A 3.1240 no 2_655
N3 H10 3.57(3) no .
C1 H7 3.2180 no 2_755
C1 H24 3.40(2) no 1_655
C1 H26 3.01(2) no 1_655
C2 H6 2.8860 no 2_755
C2 H7 3.0836 no 2_755
C2 H13 2.9602 no 2_766
C2 H26 2.78(3) no 1_655
C4 H23A 3.2221 no 2_655
C5 H23A 3.3880 no 2_655
C5 H29 3.5113 no 2_755
C6 H22B 2.9220 no 2_655
C6 H23A 3.4089 no 2_655
C6 H29 3.3908 no 2_755
C7 H1B 3.3127 no 2_755
C7 H22B 2.9396 no 2_655
C7 H23A 3.2889 no 2_655
C8 H23A 3.1435 no 2_655
C11 H16B 3.3025 no 2_766
C11 H27 3.5546 no 1_565
C11 H28 3.0009 no 1_565
C12 H16A 3.4980 no 2_766
C12 H16B 3.4801 no 2_766
C12 H27 3.3602 no 1_565
C12 H28 3.1758 no 1_565
C13 H19 3.1490 no 2_666
C13 H20 3.5566 no 2_666
C14 H19 3.1106 no 2_666
C15 H19 3.0943 no 2_666
C18 H15B 2.9265 no 2_666
C18 H24 3.44(2) no 2_666
C18 H31 3.16(3) no 2_666
C19 H13 3.3569 no 2_666
C19 H14 3.49(2) no 2_666
C19 H15B 2.7364 no 2_666
C19 H25A 3.4803 no 2_656
C19 H27 3.4711 no 2_656
C19 H31 3.55(2) no 2_666
C20 H13 3.4105 no 2_666
C20 H25A 3.4584 no 2_656
C20 H25B 3.5773 no 2_656
C20 H27 3.1608 no 2_656
C21 H26 3.50(3) no .
C23 H4 3.207(19) no 2_655
C24 H4 2.861(19) no 2_655
C24 H17 2.69(2) no 2_655
C25 H20 3.5954 no 2_656
C27 H20 3.1539 no 2_656
C28 H11 3.3433 no 1_545
C28 H28 3.3288 no 2_756
C28 H29 3.5201 no 2_756
C29 H5 3.1613 no 2_755
C29 H6 3.2261 no 2_755
C29 H12 3.2929 no 2_766
C29 H28 3.2502 no 2_756
C30 H6 3.3120 no 2_755
C30 H12 3.1718 no 2_766
H1A O15 3.3876 no 2_766
H1A O15a 3.1464 no 2_766
H1A O16 3.2076 no 1_655
H1A O17 3.1038 no 1_655
H1A H24 2.8646 no 1_655
H1A H26 2.7341 no 1_655
H1A H31 2.9714 no 1_655
H1A H32 3.0618 no 1_655
H1B Cl1 3.3834 no 2_755
H1B O10 2.5051 no 2_755
H1B O11 3.3628 no 2_755
H1B O16 3.4939 no 1_655
H1B C7 3.3127 no 2_755
H1B H7 2.5106 no 2_755
H1B H24 3.2472 no 1_655
H1B H26 2.9674 no 1_655
H1B H32 3.4997 no 1_655
H2 O6 3.04(2) no 2_655
H2 O18 1.85(2) no .
H2 H10 2.18(4) no .
H2 H14 2.23(3) no .
H3A Cl1 3.0638 no 2_755
H3A O9 2.7115 no 2_755
H3A O10 3.0518 no 2_755
H3A O11 2.9884 no 2_755
H3A H9B 3.4721 no 2_765
H3B O11 3.0456 no 1_565
H3B O12a 3.3747 no 1_554
H4 O6 1.88(2) no 2_655
H4 O18 3.04(2) no .
H4 C23 3.207(19) no 2_655
H4 C24 2.861(19) no 2_655
H4 H10 3.37(3) no .
H4 H14 3.23(3) no .
H4 H23A 3.0244 no 2_655
H4 H23B 3.1199 no 2_655
H5 Cl1 3.4123 no 2_755
H5 O9 2.5464 no 2_755
H5 O10 3.1837 no 2_755
H5 O13 2.6586 no 1_554
H5 O13a 2.7576 no 1_554
H5 C29 3.1613 no 2_755
H5 H29 2.9698 no 2_755
H6 O2 2.9710 no 2_755
H6 O3 2.6865 no 2_755
H6 O13 3.4128 no 1_554
H6 C2 2.8860 no 2_755
H6 C29 3.2261 no 2_755
H6 C30 3.3120 no 2_755
H6 H22B 2.9768 no 2_655
H6 H29 2.7154 no 2_755
H6 H30 2.8515 no 2_755
H7 O3 2.8877 no 2_755
H7 O7 3.1075 no 2_655
H7 O10 2.7836 no .
H7 C1 3.2180 no 2_755
H7 C2 3.0836 no 2_755
H7 H1B 2.5106 no 2_755
H7 H17 3.2192 no 2_655
H7 H21 3.0381 no 2_655
H7 H22B 3.0052 no 2_655
H7 H26 3.1366 no 2_655
H8 O10 3.1994 no .
H8 H17 3.5077 no 2_655
H8 H23A 3.5902 no 2_655
H9A Cl1 3.0367 no 1_565
H9A O8 3.5865 no 1_565
H9A O9 2.6615 no 1_565
H9A O11 2.4670 no 1_565
H9A O18 3.2862 no .
H9A H10 3.1169 no .
H9B O9 3.0218 no 1_565
H9B O15 2.9863 no 2_766
H9B O15a 2.9972 no 2_766
H9B H3A 3.4721 no 2_765
H9B H31 3.5688 no 1_655
H10 Cl1 3.09(3) no 1_565
H10 O4 2.98(3) no .
H10 O8 2.19(3) no 1_565
H10 O9 3.55(3) no 1_565
H10 O11 3.12(3) no 1_565
H10 O17 3.12(3) no .
H10 N3 3.57(3) no .
H10 H2 2.18(4) no .
H10 H4 3.37(3) no .
H10 H9A 3.1169 no .
H10 H19 3.1476 no 2_666
H10 H23B 3.5005 no 1_565
H10 H31 3.58(4) no .
H10 H32 3.32(4) no .
H11 Cl2 2.9548 no 2_766
H11 Cl2a 3.0300 no 2_766
H11 O9 3.4065 no 1_565
H11 O12 2.4633 no 2_766
H11 O13 3.4325 no 2_766
H11 O13a 2.6818 no 2_766
H11 O15 2.5881 no 2_766
H11 O15a 2.4300 no 2_766
H11 C28 3.3433 no 1_565
H11 H16B 3.1407 no 2_766
H11 H28 2.5560 no 1_565
H12 O2 3.1560 no 2_766
H12 O3 3.4734 no 2_766
H12 O12 3.1564 no 2_766
H12 C29 3.2929 no 2_766
H12 C30 3.1718 no 2_766
H12 H16A 3.0066 no 2_766
H12 H16B 3.4015 no 2_766
H12 H27 3.4511 no 1_565
H12 H28 2.9303 no 1_565
H12 H29 3.0753 no 2_766
H12 H30 2.8602 no 2_766
H13 O2 3.3234 no 2_766
H13 O3 2.3516 no 2_766
H13 C2 2.9602 no 2_766
H13 C19 3.3569 no 2_666
H13 C20 3.4105 no 2_666
H13 H19 3.1488 no 2_666
H13 H20 3.2529 no 2_666
H13 H26 3.2032 no 2_666
H14 O4 3.03(3) no .
H14 O8 3.23(3) no 1_565
H14 O17 2.06(3) no .
H14 C19 3.49(2) no 2_666
H14 H2 2.23(3) no .
H14 H4 3.23(3) no .
H14 H15A 3.3307 no .
H14 H18 3.5632 no 2_666
H14 H19 2.6950 no 2_666
H14 H24 3.14(4) no .
H14 H31 2.61(4) no .
H14 H32 2.38(4) no .
H15A O16 2.9797 no .
H15A O18 3.2578 no .
H15A H14 3.3307 no .
H15A H19 3.3227 no 2_666
H15A H24 3.1525 no .
H15B O16 3.2949 no .
H15B C18 2.9265 no 2_666
H15B C19 2.7364 no 2_666
H15B H18 2.7758 no 2_666
H15B H19 2.4422 no 2_666
H15B H24 3.4750 no .
H16A O12 2.9490 no .
H16A C12 3.4980 no 2_766
H16A H12 3.0066 no 2_766
H16B O12 3.1307 no .
H16B O15 3.3171 no .
H16B O15a 2.7858 no .
H16B C11 3.3025 no 2_766
H16B C12 3.4801 no 2_766
H16B H11 3.1407 no 2_766
H16B H12 3.4015 no 2_766
H17 O5 2.95(2) no 2_655
H17 O6 1.82(3) no 2_655
H17 O10 3.49(2) no 2_655
H17 O16 3.02(2) no .
H17 C24 2.69(2) no 2_655
H17 H7 3.2192 no 2_655
H17 H8 3.5077 no 2_655
H17 H24 3.20(3) no .
H17 H26 3.33(3) no .
H18 O15 3.2550 no .
H18 O15a 2.8550 no .
H18 O16 2.6686 no 2_666
H18 O17 2.8463 no 2_666
H18 H14 3.5632 no 2_666
H18 H15B 2.7758 no 2_666
H18 H24 2.5121 no 2_666
H18 H26 3.0298 no 2_666
H18 H31 2.6444 no 2_666
H19 O17 3.4061 no 2_666
H19 O18 2.7646 no 2_666
H19 C13 3.1490 no 2_666
H19 C14 3.1106 no 2_666
H19 C15 3.0943 no 2_666
H19 H10 3.1476 no 2_666
H19 H13 3.1488 no 2_666
H19 H14 2.6950 no 2_666
H19 H15A 3.3227 no 2_666
H19 H15B 2.4422 no 2_666
H19 H25A 3.3065 no 2_656
H19 H27 3.0637 no 2_656
H19 H31 3.3845 no 2_666
H20 C13 3.5566 no 2_666
H20 C25 3.5954 no 2_656
H20 C27 3.1539 no 2_656
H20 H13 3.2529 no 2_666
H20 H25A 3.2597 no 2_656
H20 H25B 3.2701 no 2_656
H20 H27 2.4242 no 2_656
H21 O3 3.57(2) no 1_455
H21 O6 2.93(3) no 2_655
H21 O16 1.85(2) no .
H21 H7 3.0381 no 2_655
H21 H24 2.23(3) no .
H21 H26 2.15(3) no .
H22A Cl2 2.9768 no 2_656
H22A Cl2a 3.0478 no 2_656
H22A O12a 2.7374 no 2_656
H22A O13 2.4671 no 2_656
H22A O13a 3.1790 no 2_656
H22A O14 2.4409 no 2_656
H22A O14a 2.6230 no 2_656
H22B O3 3.4922 no 1_455
H22B O13 3.4257 no 2_656
H22B C6 2.9220 no 2_655
H22B C7 2.9396 no 2_655
H22B H6 2.9768 no 2_655
H22B H7 3.0052 no 2_655
H22B H26 3.4261 no .
H23A O4 3.4988 no 2_655
H23A O12a 2.7482 no 2_656
H23A N2 3.1240 no 2_655
H23A C4 3.2221 no 2_655
H23A C5 3.3880 no 2_655
H23A C6 3.4089 no 2_655
H23A C7 3.2889 no 2_655
H23A C8 3.1435 no 2_655
H23A H4 3.0244 no 2_655
H23A H8 3.5902 no 2_655
H23B O8 2.6123 no .
H23B O12a 2.5804 no 2_656
H23B H4 3.1199 no 2_655
H23B H10 3.5005 no 1_545
H24 O3 3.07(3) no 1_455
H24 O7 3.02(2) no .
H24 O17 2.07(3) no .
H24 C1 3.40(2) no 1_455
H24 C18 3.44(2) no 2_666
H24 H1A 2.8646 no 1_455
H24 H1B 3.2472 no 1_455
H24 H14 3.14(4) no .
H24 H15A 3.1525 no .
H24 H15B 3.4750 no .
H24 H17 3.20(3) no .
H24 H18 2.5121 no 2_666
H24 H21 2.23(3) no .
H24 H31 2.54(4) no .
H24 H32 2.46(4) no .
H25A O8 3.2507 no .
H25A O12a 2.8673 no 2_656
H25A O14 2.6656 no 2_656
H25A O14a 3.1027 no 2_656
H25A C19 3.4803 no 2_656
H25A C20 3.4584 no 2_656
H25A H19 3.3065 no 2_656
H25A H20 3.2597 no 2_656
H25B O12 3.4688 no .
H25B O14 2.7619 no .
H25B O14 2.8270 no 2_656
H25B O14a 2.6215 no .
H25B O14a 3.1579 no 2_656
H25B C20 3.5773 no 2_656
H25B H20 3.2701 no 2_656
H25B H25B 3.2627 no 2_656
H26 O3 1.91(3) no 1_455
H26 O7 2.90(2) no .
H26 O17 3.22(3) no .
H26 C1 3.01(2) no 1_455
H26 C2 2.78(3) no 1_455
H26 C21 3.50(3) no .
H26 H1A 2.7341 no 1_455
H26 H1B 2.9674 no 1_455
H26 H7 3.1366 no 2_655
H26 H13 3.2032 no 2_666
H26 H17 3.33(3) no .
H26 H18 3.0298 no 2_666
H26 H21 2.15(3) no .
H26 H22B 3.4261 no .
H26 H31 3.54(4) no .
H26 H32 3.53(4) no .
H27 O8 3.5031 no .
H27 O9 3.5982 no .
H27 C11 3.5546 no 1_545
H27 C12 3.3602 no 1_545
H27 C19 3.4711 no 2_656
H27 C20 3.1608 no 2_656
H27 H12 3.4511 no 1_545
H27 H19 3.0637 no 2_656
H27 H20 2.4242 no 2_656
H28 Cl2 3.3659 no 2_756
H28 O9 3.3307 no .
H28 O12 2.7036 no 2_756
H28 O13 3.0046 no 2_756
H28 O13a 2.5636 no 2_756
H28 C11 3.0009 no 1_545
H28 C12 3.1758 no 1_545
H28 C28 3.3288 no 2_756
H28 C29 3.2502 no 2_756
H28 H11 2.5560 no 1_545
H28 H12 2.9303 no 1_545
H28 H28 3.3412 no 2_756
H28 H29 3.1938 no 2_756
H29 O13 2.5448 no 2_756
H29 O13a 2.7252 no 2_756
H29 C5 3.5113 no 2_755
H29 C6 3.3908 no 2_755
H29 C28 3.5201 no 2_756
H29 H5 2.9698 no 2_755
H29 H6 2.7154 no 2_755
H29 H12 3.0753 no 2_766
H29 H28 3.1938 no 2_756
H30 H6 2.8515 no 2_755
H30 H12 2.8602 no 2_766
H31 Cl2 3.23(2) no 2_666
H31 Cl2a 2.71(3) no 2_666
H31 O11 3.15(2) no 2_655
H31 O12a 2.44(3) no 2_666
H31 O14 3.43(2) no 2_666
H31 O14a 3.59(3) no 2_666
H31 O15 1.99(3) no 2_666
H31 O15a 1.98(3) no 2_666
H31 O16 3.27(3) no .
H31 O18 3.32(3) no .
H31 C18 3.16(3) no 2_666
H31 C19 3.55(2) no 2_666
H31 H1A 2.9714 no 1_455
H31 H9B 3.5688 no 1_455
H31 H10 3.58(4) no .
H31 H14 2.61(4) no .
H31 H18 2.6444 no 2_666
H31 H19 3.3845 no 2_666
H31 H24 2.54(4) no .
H31 H26 3.54(4) no .
H32 Cl1 3.05(2) no 2_655
H32 O10 3.21(2) no 2_655
H32 O11 2.00(2) no 2_655
H32 O12a 3.34(3) no 2_666
H32 O15 3.16(2) no 2_666
H32 O15a 3.21(3) no 2_666
H32 O16 3.24(3) no .
H32 O18 3.09(2) no .
H32 H1A 3.0618 no 1_455
H32 H1B 3.4997 no 1_455
H32 H10 3.32(4) no .
H32 H14 2.38(4) no .
H32 H24 2.46(4) no .
H32 H26 3.53(4) no .

loop_
_geom_hbond_atom_site_label_D
_geom_hbond_atom_site_label_H
_geom_hbond_atom_site_label_A
_geom_hbond_site_symmetry_A
_geom_hbond_distance_DA
_geom_hbond_distance_DH
_geom_hbond_distance_HA
_geom_hbond_angle_DHA
_geom_hbond_publ_flag
O4 H2 O18 . 2.6859(19) 0.83(2) 1.85(2) 179(3) no
O4 H4 O6 2_655 2.6318(16) 0.76(2) 1.88(2) 173(3) no
O7 H17 O6 2_655 2.630(2) 0.82(3) 1.82(3) 170.5(19) no
O7 H21 O16 . 2.6477(17) 0.80(2) 1.85(2) 175(3) no
O16 H24 O17 . 2.845(3) 0.79(3) 2.07(3) 168.3(19) no
O16 H26 O3 1_455 2.7269(19) 0.82(3) 1.91(3) 175(2) no
O17 H31 O15 2_666 2.853(5) 0.87(2) 1.99(3) 174(2) no
O17 H31 O15a 2_666 2.827(16) 0.87(2) 1.98(3) 162(3) no
O17 H32 O11 2_655 2.7846(19) 0.79(3) 2.00(2) 174(3) no
O18 H10 O8 1_565 2.897(3) 0.72(3) 2.19(3) 167(2) no
O18 H14 O17 . 2.791(2) 0.73(3) 2.06(3) 176(3) no

loop_
_geom_torsion_atom_site_label_1
_geom_torsion_atom_site_label_2
_geom_torsion_atom_site_label_3
_geom_torsion_atom_site_label_4
_geom_torsion
_geom_torsion_publ_flag
O1 Fe1 O2 C2 168.40(8) no
O1 Fe1 N2 C4 172.89(9) no
O1 Fe1 N2 C8 -11.21(11) no
O1 Fe1 N3 C10 171.10(8) no
O1 Fe1 N3 C14 6.39(12) no
O2 Fe1 N1 C1 7.60(6) no
O2 Fe1 N1 C3 127.51(8) no
O2 Fe1 N1 C9 -111.71(7) no
N1 Fe1 O2 C2 -5.49(7) no
O2 Fe1 N2 C4 -92.38(9) no
O2 Fe1 N2 C8 83.52(10) no
N2 Fe1 O2 C2 68.66(9) no
O2 Fe1 N3 C10 77.35(9) no
O2 Fe1 N3 C14 -87.35(11) no
N3 Fe1 O2 C2 -83.45(9) no
O4 Fe1 N1 C1 -176.11(6) no
O4 Fe1 N1 C3 -56.20(8) no
O4 Fe1 N1 C9 64.58(7) no
O4 Fe1 N2 C4 72.84(9) no
O4 Fe1 N2 C8 -111.27(10) no
O4 Fe1 N3 C10 -89.45(9) no
O4 Fe1 N3 C14 105.85(11) no
N1 Fe1 N2 C4 -14.84(8) no
N1 Fe1 N2 C8 161.05(11) no
N2 Fe1 N1 C1 -87.84(7) no
N2 Fe1 N1 C3 32.07(7) no
N2 Fe1 N1 C9 152.85(8) no
N1 Fe1 N3 C10 -1.45(8) no
N1 Fe1 N3 C14 -166.16(11) no
N3 Fe1 N1 C1 97.64(7) no
N3 Fe1 N1 C3 -142.45(9) no
N3 Fe1 N1 C9 -21.67(7) no
N2 Fe1 N3 C10 -12.83(17) no
N2 Fe1 N3 C14 -177.54(9) no
N3 Fe1 N2 C4 -3.32(18) no
N3 Fe1 N2 C8 172.57(8) no
O1 Fe2 O5 C24 -174.75(9) no
O1 Fe2 N5 C26 -179.21(8) no
O1 Fe2 N5 C30 -6.10(9) no
O1 Fe2 N6 C17 -11.98(13) no
O1 Fe2 N6 C21 162.85(9) no
O7 Fe2 O5 C24 -76.72(9) no
O5 Fe2 N4 C22 -131.38(7) no
O5 Fe2 N4 C23 -12.38(7) no
O5 Fe2 N4 C25 110.50(7) no
N4 Fe2 O5 C24 13.48(9) no
O5 Fe2 N5 C26 -79.45(9) no
O5 Fe2 N5 C30 93.66(9) no
N5 Fe2 O5 C24 90.11(10) no
O5 Fe2 N6 C17 -178.80(9) no
O5 Fe2 N6 C21 -3.97(18) no
N6 Fe2 O5 C24 -7.40(17) no
O7 Fe2 N4 C22 -45.96(7) no
O7 Fe2 N4 C23 73.04(8) no
O7 Fe2 N4 C25 -164.08(7) no
O7 Fe2 N6 C17 -109.21(12) no
O7 Fe2 N6 C21 65.62(10) no
N4 Fe2 N5 C26 -2.08(8) no
N4 Fe2 N5 C30 171.03(9) no
N5 Fe2 N4 C22 133.83(7) no
N5 Fe2 N4 C23 -107.17(8) no
N5 Fe2 N4 C25 15.71(7) no
N4 Fe2 N6 C17 160.01(13) no
N4 Fe2 N6 C21 -25.16(9) no
N6 Fe2 N4 C22 38.31(6) no
N6 Fe2 N4 C23 157.31(9) no
N6 Fe2 N4 C25 -79.81(7) no
N5 Fe2 N6 C17 83.66(12) no
N5 Fe2 N6 C21 -101.50(10) no
N6 Fe2 N5 C26 71.83(8) no
N6 Fe2 N5 C30 -115.06(9) no
Fe1 O2 C2 O3 -176.64(9) no
Fe1 O2 C2 C1 1.83(15) no
Fe2 O5 C24 O6 167.72(11) no
Fe2 O5 C24 C23 -11.27(19) no
Fe1 N1 C1 C2 -8.93(12) no
Fe1 N1 C3 C4 -44.20(13) no
Fe1 N1 C9 C10 40.22(12) no
C1 N1 C3 C4 73.52(16) no
C3 N1 C1 C2 -125.80(14) no
C1 N1 C9 C10 -77.12(17) no
C9 N1 C1 C2 107.37(15) no
C3 N1 C9 C10 156.88(12) no
C9 N1 C3 C4 -160.68(12) no
Fe1 N2 C4 C3 -6.02(17) no
Fe1 N2 C4 C5 175.09(9) no
Fe1 N2 C8 C7 -176.03(9) no
C4 N2 C8 C7 -0.2(2) no
C8 N2 C4 C3 177.89(12) no
C8 N2 C4 C5 -1.0(2) no
Fe1 N3 C10 C9 25.38(17) no
Fe1 N3 C10 C11 -158.80(11) no
Fe1 N3 C14 C13 156.49(11) no
Fe1 N3 C14 C15 -26.5(2) no
C10 N3 C14 C13 -7.4(2) no
C10 N3 C14 C15 169.62(14) no
C14 N3 C10 C9 -168.83(14) no
C14 N3 C10 C11 7.0(2) no
Fe2 N4 C22 C21 -46.85(14) no
Fe2 N4 C23 C24 10.79(15) no
Fe2 N4 C25 C26 -26.37(12) no
C22 N4 C23 C24 124.45(15) no
C23 N4 C22 C21 -163.03(14) no
C22 N4 C25 C26 -140.03(11) no
C25 N4 C22 C21 70.11(17) no
C23 N4 C25 C26 93.56(15) no
C25 N4 C23 C24 -109.80(16) no
Fe2 N5 C26 C25 -12.55(15) no
Fe2 N5 C26 C27 171.76(8) no
Fe2 N5 C30 C29 -173.50(8) no
C26 N5 C30 C29 -0.4(2) no
C30 N5 C26 C25 174.09(11) no
C30 N5 C26 C27 -1.60(19) no
Fe2 N6 C17 C16 -6.0(2) no
Fe2 N6 C17 C18 171.51(10) no
Fe2 N6 C21 C20 -173.73(11) no
Fe2 N6 C21 C22 6.00(19) no
C17 N6 C21 C20 1.6(3) no
C17 N6 C21 C22 -178.68(14) no
C21 N6 C17 C16 179.41(14) no
C21 N6 C17 C18 -3.1(3) no
N1 C1 C2 O2 5.59(17) no
N1 C1 C2 O3 -175.84(11) no
N1 C3 C4 N2 34.93(18) no
N1 C3 C4 C5 -146.20(13) no
N2 C4 C5 C6 1.6(2) no
C3 C4 C5 C6 -177.23(13) no
C4 C5 C6 C7 -1.0(2) no
C5 C6 C7 C8 -0.2(2) no
C6 C7 C8 N2 0.8(2) no
N1 C9 C10 N3 -45.89(18) no
N1 C9 C10 C11 138.29(14) no
N3 C10 C11 C12 -1.3(3) no
C9 C10 C11 C12 174.27(14) no
C10 C11 C12 C13 -3.9(3) no
C11 C12 C13 C14 3.4(3) no
C12 C13 C14 N3 2.3(3) no
C12 C13 C14 C15 -174.73(16) no
N3 C14 C15 C16 101.93(18) no
C13 C14 C15 C16 -81.0(2) no
C14 C15 C16 C17 175.95(11) no
C15 C16 C17 N6 89.64(17) no
C15 C16 C17 C18 -87.87(18) no
N6 C17 C18 C19 2.8(3) no
C16 C17 C18 C19 -179.76(16) no
C17 C18 C19 C20 -0.9(3) no
C18 C19 C20 C21 -0.6(3) no
C19 C20 C21 N6 0.3(3) no
C19 C20 C21 C22 -179.45(16) no
N6 C21 C22 N4 29.5(2) no
C20 C21 C22 N4 -150.74(16) no
N4 C23 C24 O5 -1.3(2) no
N4 C23 C24 O6 179.60(13) no
N4 C25 C26 N5 26.74(16) no
N4 C25 C26 C27 -157.56(11) no
N5 C26 C27 C28 2.3(2) no
C25 C26 C27 C28 -173.19(11) no
C26 C27 C28 C29 -0.9(2) no
C27 C28 C29 C30 -1.0(2) no
C28 C29 C30 N5 1.7(2) no
